data_7007576
loop_
_publ_author_name
'Doherty, Ruth'
'Haddow, Mairi F.'
'Harrison, Zo\"e A'
'Orpen, A. Guy'
'Pringle, Paul G.'
'Turner, Alex'
'Wingad, Richard L.'

_publ_section_title
;
 Bulky 4-phosphacyclohexanones: diastereoselective complexations,
 orthometallations and unprecedented [3.1.1]metallabicycles.
;
_journal_issue 36
_journal_name_full 'Dalton transactions (Cambridge, England : 2003)'
_journal_page_first 4310
_journal_page_last 4320
_journal_paper_doi 10.1039/b607490a
_journal_year 2006
_chemical_formula_moiety 'C42 H48 Cl2 O2 P2 Pt2, C7 H8'
_chemical_formula_sum 'C49 H56 Cl2 O2 P2 Pt2'
_chemical_formula_weight 1199.96
_chemical_name_systematic
;
?
;
_space_group_IT_number 14
_symmetry_cell_setting monoclinic
_symmetry_space_group_name_Hall '-P 2ybc'
_symmetry_space_group_name_H-M 'P 1 21/c 1'
_atom_sites_solution_hydrogens geom
_atom_sites_solution_primary direct
_atom_sites_solution_secondary difmap
_audit_creation_method SHELXL-97
_cell_angle_alpha 90.00
_cell_angle_beta 112.08(3)
_cell_angle_gamma 90.00
_cell_formula_units_Z 2
_cell_length_a 15.415(3)
_cell_length_b 8.1738(16)
_cell_length_c 18.349(4)
_cell_measurement_reflns_used 2456
_cell_measurement_temperature 173(2)
_cell_measurement_theta_max 25.070
_cell_measurement_theta_min 2.281
_cell_volume 2142.4(9)
_computing_cell_refinement 'Bruker SMART V5.054 (Bruker, 1998)'
_computing_data_collection 'Bruker SMART V5.054 (Bruker, 1998)'
_computing_data_reduction 'Bruker SAINT V6.28A (Bruker, 2001)'
_computing_molecular_graphics 'Bruker SHELXTL V6.14 (Bruker AXS, 2003)'
_computing_publication_material 'Bruker SHELXTL V6.14 (Bruker AXS, 2003)'
_computing_structure_refinement 'SHELXL V6.12 (Bruker 2001)'
_computing_structure_solution 'SHELXS V6.12 (Bruker 2001)'
_diffrn_ambient_temperature 173(2)
_diffrn_detector_area_resol_mean 8.5
_diffrn_measured_fraction_theta_full 0.999
_diffrn_measured_fraction_theta_max 0.999
_diffrn_measurement_device_type 'CCD area detector'
_diffrn_measurement_method 'phi and omega scans'
_diffrn_radiation_monochromator graphite
_diffrn_radiation_source 'fine-focus sealed tube'
_diffrn_radiation_type MoK\a
_diffrn_radiation_wavelength 0.71073
_diffrn_reflns_av_R_equivalents 0.0603
_diffrn_reflns_av_sigmaI/netI 0.0673
_diffrn_reflns_limit_h_max 20
_diffrn_reflns_limit_h_min -19
_diffrn_reflns_limit_k_max 10
_diffrn_reflns_limit_k_min -10
_diffrn_reflns_limit_l_max 23
_diffrn_reflns_limit_l_min -22
_diffrn_reflns_number 14888
_diffrn_reflns_theta_full 27.48
_diffrn_reflns_theta_max 27.48
_diffrn_reflns_theta_min 1.43
_diffrn_standards_decay_% 0
_diffrn_standards_number 0
_exptl_absorpt_coefficient_mu 6.763
_exptl_absorpt_correction_T_max 0.390000
_exptl_absorpt_correction_T_min 0.212141
_exptl_absorpt_correction_type multi-scan
_exptl_absorpt_process_details 'SADABS V2.10'
_exptl_crystal_colour colourless
_exptl_crystal_density_diffrn 1.860
_exptl_crystal_density_method 'not measured'
_exptl_crystal_description plate
_exptl_crystal_F_000 1172
_exptl_crystal_size_max 0.3
_exptl_crystal_size_mid 0.2
_exptl_crystal_size_min 0.14
_refine_diff_density_max 3.038
_refine_diff_density_min -1.563
_refine_diff_density_rms 0.324
_refine_ls_extinction_method none
_refine_ls_goodness_of_fit_ref 1.010
_refine_ls_hydrogen_treatment constr
_refine_ls_matrix_type full
_refine_ls_number_parameters 246
_refine_ls_number_reflns 4908
_refine_ls_number_restraints 0
_refine_ls_restrained_S_all 1.010
_refine_ls_R_factor_all 0.0510
_refine_ls_R_factor_gt 0.0398
_refine_ls_shift/su_max 0.002
_refine_ls_shift/su_mean 0.000
_refine_ls_structure_factor_coef Fsqd
_refine_ls_weighting_details 'calc w=1/[\s^2^(Fo^2^)+(0.0554P)^2^+5.1365P] where P=(Fo^2^+2Fc^2^)/3'
_refine_ls_weighting_scheme calc
_refine_ls_wR_factor_gt 0.0954
_refine_ls_wR_factor_ref 0.1092
_reflns_number_gt 4149
_reflns_number_total 4908
_reflns_threshold_expression >2sigma(I)
_cod_data_source_file b607490a.txt
_cod_data_source_block 7.toluene_at008sad
_cod_original_cell_volume 2142.3(9)
_cod_original_sg_symbol_H-M 'P 2(1)/c'
_cod_database_code 7007576

loop_
_symmetry_equiv_pos_as_xyz
'x, y, z'
'-x, y+1/2, -z+1/2'
'-x, -y, -z'
'x, -y-1/2, z-1/2'

loop_
_atom_site_label
_atom_site_type_symbol
_atom_site_fract_x
_atom_site_fract_y
_atom_site_fract_z
_atom_site_U_iso_or_equiv
_atom_site_adp_type
_atom_site_occupancy
_atom_site_symmetry_multiplicity
_atom_site_calc_flag
_atom_site_refinement_flags
_atom_site_disorder_assembly
_atom_site_disorder_group
Pt1 Pt 0.379362(16) 0.93023(3) 0.979670(14) 0.01184(9) Uani 1 1 d . . .
O1 O -0.0037(4) 1.0125(7) 0.7951(3) 0.0290(12) Uani 1 1 d . . .
P1 P 0.27340(11) 0.76830(19) 0.89870(10) 0.0126(3) Uani 1 1 d . . .
Cl1 Cl 0.50758(11) 0.8839(2) 0.93548(10) 0.0169(3) Uani 1 1 d . . .
C1 C 0.1740(4) 0.7646(7) 0.9318(4) 0.0143(13) Uani 1 1 d . . .
H1 H 0.1748 0.6557 0.9569 0.017 Uiso 1 1 calc R . .
C2 C 0.0790(4) 0.7809(8) 0.8633(4) 0.0150(13) Uani 1 1 d . . .
H2A H 0.0712 0.6881 0.8267 0.018 Uiso 1 1 calc R . .
H2B H 0.0286 0.7733 0.8843 0.018 Uiso 1 1 calc R . .
C3 C 0.0678(5) 0.9369(8) 0.8187(4) 0.0174(14) Uani 1 1 d . . .
C4 C 0.1532(5) 0.9932(9) 0.8030(4) 0.0183(14) Uani 1 1 d . . .
H4A H 0.1901 1.0686 0.8456 0.022 Uiso 1 1 calc R . .
H4B H 0.1319 1.0555 0.7531 0.022 Uiso 1 1 calc R . .
C5 C 0.2177(5) 0.8537(8) 0.7976(4) 0.0164(13) Uani 1 1 d . . .
H5 H 0.1773 0.7663 0.7632 0.020 Uiso 1 1 calc R . .
C8 C 0.2960(5) 1.0882(8) 1.0851(4) 0.0194(14) Uani 1 1 d . . .
H8 H 0.3532 1.1472 1.1045 0.023 Uiso 1 1 calc R . .
C7 C 0.2796(4) 0.9758(8) 1.0233(4) 0.0146(13) Uani 1 1 d . . .
C6 C 0.1925(4) 0.8929(7) 0.9951(4) 0.0111(12) Uani 1 1 d . . .
C9 C 0.2289(5) 1.1141(9) 1.1182(5) 0.0243(16) Uani 1 1 d . . .
H9 H 0.2417 1.1887 1.1607 0.029 Uiso 1 1 calc R . .
C10 C 0.1449(5) 1.0331(9) 1.0902(4) 0.0239(16) Uani 1 1 d . . .
H10 H 0.0995 1.0521 1.1128 0.029 Uiso 1 1 calc R . .
C11 C 0.1267(5) 0.9231(8) 1.0285(4) 0.0201(15) Uani 1 1 d . . .
H11 H 0.0683 0.8675 1.0088 0.024 Uiso 1 1 calc R . .
C12 C 0.2861(5) 0.9095(8) 0.7610(4) 0.0175(14) Uani 1 1 d . . .
C13 C 0.3374(5) 1.0533(8) 0.7858(5) 0.0221(15) Uani 1 1 d . . .
H13 H 0.3294 1.1169 0.8261 0.027 Uiso 1 1 calc R . .
C14 C 0.3995(5) 1.1046(9) 0.7525(5) 0.0239(16) Uani 1 1 d . . .
H14 H 0.4343 1.2025 0.7701 0.029 Uiso 1 1 calc R . .
C15 C 0.4109(5) 1.0128(10) 0.6931(5) 0.0271(17) Uani 1 1 d . . .
H15 H 0.4528 1.0486 0.6695 0.032 Uiso 1 1 calc R . .
C16 C 0.3616(5) 0.8707(10) 0.6686(4) 0.0254(16) Uani 1 1 d . . .
H16 H 0.3701 0.8071 0.6285 0.030 Uiso 1 1 calc R . .
C17 C 0.2993(5) 0.8192(9) 0.7023(4) 0.0250(16) Uani 1 1 d . . .
H17 H 0.2653 0.7206 0.6847 0.030 Uiso 1 1 calc R . .
C18 C 0.3038(5) 0.5503(8) 0.8921(4) 0.0192(14) Uani 1 1 d . . .
C19 C 0.2175(5) 0.4530(8) 0.8434(5) 0.0287(18) Uani 1 1 d . . .
H19A H 0.1949 0.4908 0.7887 0.043 Uiso 1 1 calc R . .
H19B H 0.1685 0.4688 0.8646 0.043 Uiso 1 1 calc R . .
H19C H 0.2336 0.3367 0.8455 0.043 Uiso 1 1 calc R . .
C20 C 0.3440(6) 0.4867(10) 0.9772(5) 0.0304(18) Uani 1 1 d . . .
H20A H 0.2962 0.4945 1.0002 0.046 Uiso 1 1 calc R . .
H20B H 0.3985 0.5527 1.0082 0.046 Uiso 1 1 calc R . .
H20C H 0.3631 0.3722 0.9774 0.046 Uiso 1 1 calc R . .
C21 C 0.3775(5) 0.5334(9) 0.8555(5) 0.0237(16) Uani 1 1 d . . .
H21A H 0.4004 0.4204 0.8615 0.036 Uiso 1 1 calc R . .
H21B H 0.4298 0.6076 0.8821 0.036 Uiso 1 1 calc R . .
H21C H 0.3496 0.5612 0.7995 0.036 Uiso 1 1 calc R . .
C22 C 0.9974(10) 0.5547(13) 0.0410(7) 0.022(3) Uiso 0.50 1 d PG . .
C23 C 1.0770(8) 0.4698(14) 0.0445(6) 0.040(5) Uiso 0.50 1 d PG . .
H23 H 1.1315 0.4713 0.0914 0.048 Uiso 0.50 1 calc PR . .
C24 C 1.0768(9) 0.3828(14) -0.0206(8) 0.048(5) Uiso 0.50 1 d PG . .
H24 H 1.1312 0.3247 -0.0183 0.058 Uiso 0.50 1 calc PR . .
C25 C 0.9971(11) 0.3806(17) -0.0892(7) 0.036(6) Uiso 0.50 1 d PG . .
H25 H 0.9970 0.3211 -0.1337 0.044 Uiso 0.50 1 calc PR . .
C26 C 0.9175(9) 0.4655(18) -0.0927(7) 0.066(6) Uiso 0.50 1 d PG . .
H26 H 0.8630 0.4640 -0.1396 0.079 Uiso 0.50 1 calc PR . .
C27 C 0.9177(8) 0.5526(15) -0.0276(8) 0.074(9) Uiso 0.50 1 d PG . .
H27 H 0.8633 0.6106 -0.0300 0.089 Uiso 0.50 1 calc PR . .
C28 C 1.0076(13) 0.644(2) 0.1067(12) 0.026(4) Uiso 0.50 1 d P . .
H28A H 0.9996 0.5718 0.1465 0.039 Uiso 0.50 1 calc PR . .
H28B H 0.9604 0.7305 0.0932 0.039 Uiso 0.50 1 calc PR . .
H28C H 1.0703 0.6925 0.1277 0.039 Uiso 0.50 1 calc PR . .

loop_
_atom_site_aniso_label
_atom_site_aniso_U_11
_atom_site_aniso_U_22
_atom_site_aniso_U_33
_atom_site_aniso_U_23
_atom_site_aniso_U_13
_atom_site_aniso_U_12
Pt1 0.00746(14) 0.01461(14) 0.01408(14) -0.00289(9) 0.00478(10) -0.00124(9)
O1 0.017(3) 0.044(3) 0.027(3) 0.013(3) 0.009(2) 0.013(3)
P1 0.0091(8) 0.0138(7) 0.0152(8) -0.0021(6) 0.0049(6) -0.0019(6)
Cl1 0.0089(7) 0.0222(7) 0.0204(8) -0.0086(7) 0.0064(6) -0.0030(6)
C1 0.012(3) 0.015(3) 0.016(3) 0.003(3) 0.006(3) 0.000(3)
C2 0.008(3) 0.016(3) 0.022(3) -0.003(3) 0.006(3) -0.003(2)
C3 0.011(3) 0.029(4) 0.012(3) -0.003(3) 0.004(3) 0.000(3)
C4 0.011(3) 0.020(3) 0.021(4) 0.004(3) 0.002(3) 0.005(3)
C5 0.014(3) 0.017(3) 0.020(3) 0.000(3) 0.008(3) 0.002(3)
C8 0.010(3) 0.028(4) 0.022(4) -0.007(3) 0.008(3) -0.006(3)
C7 0.004(3) 0.019(3) 0.019(3) 0.000(3) 0.001(3) 0.004(2)
C6 0.007(3) 0.015(3) 0.009(3) -0.001(2) 0.001(2) -0.002(2)
C9 0.018(4) 0.032(4) 0.026(4) -0.014(3) 0.013(3) -0.001(3)
C10 0.017(4) 0.033(4) 0.022(4) -0.002(3) 0.008(3) 0.000(3)
C11 0.008(3) 0.028(4) 0.024(4) 0.004(3) 0.007(3) 0.001(3)
C12 0.014(3) 0.023(3) 0.017(3) 0.007(3) 0.008(3) 0.002(3)
C13 0.017(4) 0.023(3) 0.028(4) 0.001(3) 0.010(3) 0.003(3)
C14 0.021(4) 0.024(3) 0.029(4) 0.003(3) 0.010(3) 0.000(3)
C15 0.023(4) 0.041(4) 0.024(4) 0.009(3) 0.017(3) 0.004(4)
C16 0.030(4) 0.034(4) 0.018(4) -0.001(3) 0.016(3) -0.002(3)
C17 0.024(4) 0.029(4) 0.021(4) -0.003(3) 0.007(3) 0.001(3)
C18 0.015(4) 0.015(3) 0.027(4) -0.006(3) 0.008(3) 0.001(3)
C19 0.016(4) 0.016(3) 0.051(5) -0.010(3) 0.010(4) -0.002(3)
C20 0.027(4) 0.024(4) 0.038(5) 0.011(3) 0.011(4) 0.015(3)
C21 0.019(4) 0.021(3) 0.037(4) -0.012(3) 0.017(3) 0.001(3)

loop_
_atom_type_symbol
_atom_type_description
_atom_type_scat_dispersion_real
_atom_type_scat_dispersion_imag
_atom_type_scat_source
C C 0.0033 0.0016 'International Tables Vol C Tables 4.2.6.8 and 6.1.1.4'
H H 0.0000 0.0000 'International Tables Vol C Tables 4.2.6.8 and 6.1.1.4'
O O 0.0106 0.0060 'International Tables Vol C Tables 4.2.6.8 and 6.1.1.4'
P P 0.1023 0.0942 'International Tables Vol C Tables 4.2.6.8 and 6.1.1.4'
Pt Pt -1.7033 8.3905 'International Tables Vol C Tables 4.2.6.8 and 6.1.1.4'
Cl Cl 0.1484 0.1585 'International Tables Vol C Tables 4.2.6.8 and 6.1.1.4'

loop_
_geom_angle_atom_site_label_1
_geom_angle_atom_site_label_2
_geom_angle_atom_site_label_3
_geom_angle
_geom_angle_site_symmetry_1
_geom_angle_site_symmetry_3
_geom_angle_publ_flag
C7 Pt1 P1 84.0(2) . . yes
C7 Pt1 Cl1 95.8(2) . 3_677 yes
P1 Pt1 Cl1 177.67(6) . 3_677 ?
C7 Pt1 Cl1 175.9(2) . . ?
P1 Pt1 Cl1 99.90(6) . . yes
Cl1 Pt1 Cl1 80.30(6) 3_677 . ?
C1 P1 C18 105.4(3) . . yes
C1 P1 C5 101.8(3) . . yes
C18 P1 C5 109.1(3) . . yes
C1 P1 Pt1 106.6(2) . . yes
C18 P1 Pt1 118.8(2) . . yes
C5 P1 Pt1 113.3(2) . . yes
Pt1 Cl1 Pt1 99.70(6) 3_677 . ?
C6 C1 C2 114.5(5) . . ?
C6 C1 P1 107.5(4) . . yes
C2 C1 P1 112.6(4) . . ?
C6 C1 H1 107.3 . . ?
C2 C1 H1 107.3 . . ?
P1 C1 H1 107.3 . . ?
C3 C2 C1 113.7(5) . . ?
C3 C2 H2A 108.8 . . ?
C1 C2 H2A 108.8 . . ?
C3 C2 H2B 108.8 . . ?
C1 C2 H2B 108.8 . . ?
H2A C2 H2B 107.7 . . ?
O1 C3 C2 122.8(6) . . ?
O1 C3 C4 121.5(6) . . ?
C2 C3 C4 115.7(6) . . ?
C3 C4 C5 114.4(6) . . ?
C3 C4 H4A 108.7 . . ?
C5 C4 H4A 108.7 . . ?
C3 C4 H4B 108.7 . . ?
C5 C4 H4B 108.7 . . ?
H4A C4 H4B 107.6 . . ?
C12 C5 C4 112.2(5) . . ?
C12 C5 P1 114.6(5) . . ?
C4 C5 P1 106.3(4) . . ?
C12 C5 H5 107.8 . . ?
C4 C5 H5 107.8 . . ?
P1 C5 H5 107.8 . . ?
C9 C8 C7 120.8(6) . . ?
C9 C8 H8 119.6 . . ?
C7 C8 H8 119.6 . . ?
C8 C7 C6 117.7(6) . . ?
C8 C7 Pt1 120.5(5) . . ?
C6 C7 Pt1 121.7(5) . . yes
C11 C6 C7 120.2(6) . . ?
C11 C6 C1 120.3(6) . . ?
C7 C6 C1 119.5(5) . . yes
C10 C9 C8 120.8(7) . . ?
C10 C9 H9 119.6 . . ?
C8 C9 H9 119.6 . . ?
C9 C10 C11 119.4(7) . . ?
C9 C10 H10 120.3 . . ?
C11 C10 H10 120.3 . . ?
C10 C11 C6 121.1(6) . . ?
C10 C11 H11 119.4 . . ?
C6 C11 H11 119.4 . . ?
C17 C12 C13 118.2(6) . . ?
C17 C12 C5 121.0(6) . . ?
C13 C12 C5 120.8(6) . . ?
C14 C13 C12 120.9(7) . . ?
C14 C13 H13 119.5 . . ?
C12 C13 H13 119.5 . . ?
C13 C14 C15 119.8(7) . . ?
C13 C14 H14 120.1 . . ?
C15 C14 H14 120.1 . . ?
C16 C15 C14 120.0(7) . . ?
C16 C15 H15 120.0 . . ?
C14 C15 H15 120.0 . . ?
C15 C16 C17 120.1(7) . . ?
C15 C16 H16 119.9 . . ?
C17 C16 H16 119.9 . . ?
C12 C17 C16 120.9(7) . . ?
C12 C17 H17 119.5 . . ?
C16 C17 H17 119.5 . . ?
C19 C18 C21 109.0(6) . . ?
C19 C18 C20 110.5(6) . . ?
C21 C18 C20 109.4(6) . . ?
C19 C18 P1 110.8(5) . . ?
C21 C18 P1 111.3(5) . . ?
C20 C18 P1 105.9(5) . . ?
C18 C19 H19A 109.5 . . ?
C18 C19 H19B 109.5 . . ?
H19A C19 H19B 109.5 . . ?
C18 C19 H19C 109.5 . . ?
H19A C19 H19C 109.5 . . ?
H19B C19 H19C 109.5 . . ?
C18 C20 H20A 109.5 . . ?
C18 C20 H20B 109.5 . . ?
H20A C20 H20B 109.5 . . ?
C18 C20 H20C 109.5 . . ?
H20A C20 H20C 109.5 . . ?
H20B C20 H20C 109.5 . . ?
C18 C21 H21A 109.5 . . ?
C18 C21 H21B 109.5 . . ?
H21A C21 H21B 109.5 . . ?
C18 C21 H21C 109.5 . . ?
H21A C21 H21C 109.5 . . ?
H21B C21 H21C 109.5 . . ?
C28 C22 C23 114.7(13) . . ?
C28 C22 C27 125.2(13) . . ?
C23 C22 C27 120.0 . . ?
C24 C23 C22 120.0 . . ?
C24 C23 H23 120.0 . . ?
C22 C23 H23 120.0 . . ?
C23 C24 C25 120.0 . . ?
C23 C24 H24 120.0 . . ?
C25 C24 H24 120.0 . . ?
C24 C25 C26 120.0 . . ?
C24 C25 H25 120.0 . . ?
C26 C25 H25 120.0 . . ?
C27 C26 C25 120.0 . . ?
C27 C26 H26 120.0 . . ?
C25 C26 H26 120.0 . . ?
C26 C27 C22 120.0 . . ?
C26 C27 H27 120.0 . . ?
C22 C27 H27 120.0 . . ?
C22 C28 H28A 109.5 . . ?
C22 C28 H28B 109.5 . . ?
H28A C28 H28B 109.5 . . ?
C22 C28 H28C 109.5 . . ?
H28A C28 H28C 109.5 . . ?
H28B C28 H28C 109.5 . . ?

loop_
_geom_bond_atom_site_label_1
_geom_bond_atom_site_label_2
_geom_bond_distance
_geom_bond_site_symmetry_2
_geom_bond_publ_flag
Pt1 C7 2.017(6) . yes
Pt1 P1 2.1914(18) . yes
Pt1 Cl1 2.3937(17) 3_677 yes
Pt1 Cl1 2.4315(16) . yes
O1 C3 1.195(8) . ?
P1 C1 1.848(6) . yes
P1 C18 1.858(6) . yes
P1 C5 1.862(7) . yes
Cl1 Pt1 2.3937(17) 3_677 ?
C1 C6 1.511(9) . yes
C1 C2 1.536(9) . ?
C1 H1 1.0000 . ?
C2 C3 1.490(9) . ?
C2 H2A 0.9900 . ?
C2 H2B 0.9900 . ?
C3 C4 1.520(9) . ?
C4 C5 1.540(9) . ?
C4 H4A 0.9900 . ?
C4 H4B 0.9900 . ?
C5 C12 1.520(9) . ?
C5 H5 1.0000 . ?
C8 C9 1.400(9) . ?
C8 C7 1.406(9) . ?
C8 H8 0.9500 . ?
C7 C6 1.417(9) . yes
C6 C11 1.390(8) . ?
C9 C10 1.370(10) . ?
C9 H9 0.9500 . ?
C10 C11 1.390(10) . ?
C10 H10 0.9500 . ?
C11 H11 0.9500 . ?
C12 C17 1.382(10) . ?
C12 C13 1.393(10) . ?
C13 C14 1.381(10) . ?
C13 H13 0.9500 . ?
C14 C15 1.387(11) . ?
C14 H14 0.9500 . ?
C15 C16 1.368(11) . ?
C15 H15 0.9500 . ?
C16 C17 1.388(10) . ?
C16 H16 0.9500 . ?
C17 H17 0.9500 . ?
C18 C19 1.518(10) . ?
C18 C21 1.527(9) . ?
C18 C20 1.538(11) . ?
C19 H19A 0.9800 . ?
C19 H19B 0.9800 . ?
C19 H19C 0.9800 . ?
C20 H20A 0.9800 . ?
C20 H20B 0.9800 . ?
C20 H20C 0.9800 . ?
C21 H21A 0.9800 . ?
C21 H21B 0.9800 . ?
C21 H21C 0.9800 . ?
C22 C28 1.37(2) . ?
C22 C23 1.3900 . ?
C22 C27 1.3900 . ?
C23 C24 1.3900 . ?
C23 H23 0.9500 . ?
C24 C25 1.3900 . ?
C24 H24 0.9500 . ?
C25 C26 1.3900 . ?
C25 H25 0.9500 . ?
C26 C27 1.3900 . ?
C26 H26 0.9500 . ?
C27 H27 0.9500 . ?
C28 H28A 0.9800 . ?
C28 H28B 0.9800 . ?
C28 H28C 0.9800 . ?

loop_
_geom_torsion_atom_site_label_1
_geom_torsion_atom_site_label_2
_geom_torsion_atom_site_label_3
_geom_torsion_atom_site_label_4
_geom_torsion
_geom_torsion_site_symmetry_1
_geom_torsion_site_symmetry_2
_geom_torsion_site_symmetry_3
_geom_torsion_site_symmetry_4
_geom_torsion_publ_flag
C7 Pt1 P1 C1 -6.4(3) . . . . ?
Cl1 Pt1 P1 C1 172.5(2) . . . . ?
C7 Pt1 P1 C18 -125.2(3) . . . . ?
Cl1 Pt1 P1 C18 53.8(3) . . . . ?
C7 Pt1 P1 C5 104.7(3) . . . . ?
Cl1 Pt1 P1 C5 -76.4(2) . . . . ?
P1 Pt1 Cl1 Pt1 177.65(6) . . . 3_677 ?
Cl1 Pt1 Cl1 Pt1 0.0 3_677 . . 3_677 ?
C18 P1 C1 C6 135.6(4) . . . . ?
C5 P1 C1 C6 -110.5(5) . . . . ?
Pt1 P1 C1 C6 8.5(5) . . . . yes
C18 P1 C1 C2 -97.4(5) . . . . ?
C5 P1 C1 C2 16.5(5) . . . . ?
Pt1 P1 C1 C2 135.5(4) . . . . ?
C6 C1 C2 C3 62.2(7) . . . . ?
P1 C1 C2 C3 -61.0(6) . . . . ?
C1 C2 C3 O1 -140.1(7) . . . . ?
C1 C2 C3 C4 41.2(8) . . . . ?
O1 C3 C4 C5 -150.2(7) . . . . ?
C2 C3 C4 C5 28.5(8) . . . . ?
C3 C4 C5 C12 164.7(6) . . . . ?
C3 C4 C5 P1 -69.3(7) . . . . ?
C1 P1 C5 C12 166.3(5) . . . . ?
C18 P1 C5 C12 -82.6(5) . . . . ?
Pt1 P1 C5 C12 52.3(5) . . . . ?
C1 P1 C5 C4 41.8(5) . . . . ?
C18 P1 C5 C4 152.9(4) . . . . ?
Pt1 P1 C5 C4 -72.3(5) . . . . ?
C9 C8 C7 C6 1.3(10) . . . . ?
C9 C8 C7 Pt1 -176.7(6) . . . . ?
P1 Pt1 C7 C8 -178.3(6) . . . . ?
Cl1 Pt1 C7 C8 -0.6(6) 3_677 . . . ?
P1 Pt1 C7 C6 3.9(5) . . . . yes
Cl1 Pt1 C7 C6 -178.5(5) 3_677 . . . ?
C8 C7 C6 C11 -0.3(10) . . . . ?
Pt1 C7 C6 C11 177.6(5) . . . . ?
C8 C7 C6 C1 -176.7(6) . . . . ?
Pt1 C7 C6 C1 1.2(8) . . . . yes
C2 C1 C6 C11 51.1(8) . . . . ?
P1 C1 C6 C11 177.0(5) . . . . ?
C2 C1 C6 C7 -132.5(6) . . . . ?
P1 C1 C6 C7 -6.6(7) . . . . yes
C7 C8 C9 C10 -1.4(12) . . . . ?
C8 C9 C10 C11 0.5(12) . . . . ?
C9 C10 C11 C6 0.4(11) . . . . ?
C7 C6 C11 C10 -0.5(10) . . . . ?
C1 C6 C11 C10 175.9(6) . . . . ?
C4 C5 C12 C17 -132.7(7) . . . . ?
P1 C5 C12 C17 105.9(7) . . . . ?
C4 C5 C12 C13 47.3(9) . . . . ?
P1 C5 C12 C13 -74.0(7) . . . . ?
C17 C12 C13 C14 0.2(11) . . . . ?
C5 C12 C13 C14 -179.8(7) . . . . ?
C12 C13 C14 C15 0.4(12) . . . . ?
C13 C14 C15 C16 -1.0(12) . . . . ?
C14 C15 C16 C17 0.9(12) . . . . ?
C13 C12 C17 C16 -0.3(11) . . . . ?
C5 C12 C17 C16 179.7(7) . . . . ?
C15 C16 C17 C12 -0.2(12) . . . . ?
C1 P1 C18 C19 51.6(6) . . . . ?
C5 P1 C18 C19 -57.1(6) . . . . ?
Pt1 P1 C18 C19 170.9(5) . . . . ?
C1 P1 C18 C21 173.0(5) . . . . ?
C5 P1 C18 C21 64.3(6) . . . . ?
Pt1 P1 C18 C21 -67.7(6) . . . . ?
C1 P1 C18 C20 -68.2(5) . . . . ?
C5 P1 C18 C20 -176.9(5) . . . . ?
Pt1 P1 C18 C20 51.1(5) . . . . ?
C28 C22 C23 C24 -176.2(14) . . . . ?
C27 C22 C23 C24 0.0 . . . . ?
C22 C23 C24 C25 0.0 . . . . ?
C23 C24 C25 C26 0.0 . . . . ?
C24 C25 C26 C27 0.0 . . . . ?
C25 C26 C27 C22 0.0 . . . . ?
C28 C22 C27 C26 175.8(15) . . . . ?
C23 C22 C27 C26 0.0 . . . . ?
